data_7119200
loop_
_publ_author_name
'Patel, Pitambar'
'Borah, Gongutri'

_publ_section_title
;
 Synthesis of oxindole from acetanilide via Ir(iii)-catalyzed C-H
 carbenoid functionalization.
;
_journal_issue 2
_journal_name_full 'Chemical communications (Cambridge, England)'
_journal_page_first 443
_journal_page_last 446
_journal_paper_doi 10.1039/c6cc08788d
_journal_volume 53
_journal_year 2016
_chemical_formula_moiety 'C10 H9 N O2'
_chemical_formula_sum 'C10 H9 N O2'
_chemical_formula_weight 175.18
_chemical_melting_point 399
_chemical_name_common N-acetyoxyindole
_chemical_name_systematic
;
 ?
;
_space_group_crystal_system monoclinic
_space_group_IT_number 14
_space_group_name_Hall '-P 2yn'
_space_group_name_H-M_alt 'P 1 21/n 1'
_symmetry_space_group_name_Hall '-P 2yn'
_symmetry_space_group_name_H-M 'P 1 21/n 1'
_atom_sites_solution_hydrogens geom
_audit_creation_method SHELXL-2014
_audit_update_record
;
2016-10-06 deposited with the CCDC.
2016-12-05 downloaded from the CCDC.
;
_cell_angle_alpha 90
_cell_angle_beta 93.494(4)
_cell_angle_gamma 90
_cell_formula_units_Z 4
_cell_length_a 7.4444(8)
_cell_length_b 8.2789(9)
_cell_length_c 13.8475(15)
_cell_measurement_reflns_used 6073
_cell_measurement_temperature 296(2)
_cell_measurement_theta_max 26.99
_cell_measurement_theta_min 2.46
_cell_volume 851.86(16)
_computing_structure_refinement 'SHELXL-2014 (Sheldrick, 2014)'
_diffrn_ambient_temperature 296(2)
_diffrn_measured_fraction_theta_full 0.981
_diffrn_measured_fraction_theta_max 1.000
_diffrn_measurement_device_type 'Bruker APEX-II CCD'
_diffrn_measurement_method '\f and \w scans'
_diffrn_radiation_type MoK\a
_diffrn_radiation_wavelength 0.71073
_diffrn_reflns_av_R_equivalents 0.0487
_diffrn_reflns_av_unetI/netI 0.0177
_diffrn_reflns_Laue_measured_fraction_full 0.981
_diffrn_reflns_Laue_measured_fraction_max 1.000
_diffrn_reflns_limit_h_max 8
_diffrn_reflns_limit_h_min -8
_diffrn_reflns_limit_k_max 9
_diffrn_reflns_limit_k_min -9
_diffrn_reflns_limit_l_max 16
_diffrn_reflns_limit_l_min -16
_diffrn_reflns_number 21338
_diffrn_reflns_point_group_measured_fraction_full 0.981
_diffrn_reflns_point_group_measured_fraction_max 1.000
_diffrn_reflns_theta_full 25.242
_diffrn_reflns_theta_max 25.000
_diffrn_reflns_theta_min 2.868
_diffrn_source 'fine-focus sealed tube'
_exptl_absorpt_coefficient_mu 0.096
_exptl_absorpt_correction_T_max 0.9200
_exptl_absorpt_correction_T_min 0.8307
_exptl_absorpt_correction_type multi-scan
_exptl_absorpt_process_details SADABS
_exptl_crystal_colour colourless
_exptl_crystal_density_diffrn 1.366
_exptl_crystal_density_method 'not measured'
_exptl_crystal_description Block
_exptl_crystal_F_000 368
_exptl_crystal_size_max 0.25
_exptl_crystal_size_mid 0.17
_exptl_crystal_size_min 0.10
_refine_diff_density_max 0.198
_refine_diff_density_min -0.350
_refine_diff_density_rms 0.094
_refine_ls_extinction_method none
_refine_ls_goodness_of_fit_ref 1.143
_refine_ls_hydrogen_treatment constr
_refine_ls_matrix_type full
_refine_ls_number_parameters 119
_refine_ls_number_reflns 1505
_refine_ls_number_restraints 0
_refine_ls_restrained_S_all 1.143
_refine_ls_R_factor_all 0.0515
_refine_ls_R_factor_gt 0.0453
_refine_ls_shift/su_max 0.000
_refine_ls_shift/su_mean 0.000
_refine_ls_structure_factor_coef Fsqd
_refine_ls_weighting_details 'w=1/[\s^2^(Fo^2^)+(0.1000P)^2^] where P=(Fo^2^+2Fc^2^)/3'
_refine_ls_weighting_scheme calc
_refine_ls_wR_factor_gt 0.1298
_refine_ls_wR_factor_ref 0.1399
_reflns_Friedel_coverage 0.000
_reflns_number_gt 1300
_reflns_number_total 1505
_reflns_threshold_expression 'I > 2\s(I)'
_cod_data_source_file c6cc08788d2.cif
_cod_data_source_block aa
_cod_database_code 7119200
_shelx_space_group_comment
;
The symmetry employed for this shelxl refinement is uniquely defined
by the following loop, which should always be used as a source of
symmetry information in preference to the above space-group names.
They are only intended as comments.
;
_shelxl_version_number 2014-3

loop_
_space_group_symop_operation_xyz
'x, y, z'
'-x+1/2, y+1/2, -z+1/2'
'-x, -y, -z'
'x-1/2, -y-1/2, z-1/2'

loop_
_atom_site_label
_atom_site_type_symbol
_atom_site_fract_x
_atom_site_fract_y
_atom_site_fract_z
_atom_site_U_iso_or_equiv
_atom_site_adp_type
_atom_site_occupancy
_atom_site_site_symmetry_order
_atom_site_calc_flag
_atom_site_refinement_flags_posn
_atom_site_refinement_flags_adp
C6 C 0.27105(14) 0.53212(16) 0.53336(9) 0.0383(4) Uani 1 1 d . .
C5 C 0.30224(17) 0.68194(17) 0.49296(10) 0.0440(4) Uani 1 1 d . .
C3 C 0.3581(2) 0.6360(2) 0.68894(12) 0.0596(5) Uani 1 1 d . .
H3 H 0.3775 0.6215 0.7554 0.071 Uiso 1 1 calc R U
C1 C 0.3616(2) 0.80936(19) 0.55123(13) 0.0582(5) Uani 1 1 d . .
H1 H 0.3822 0.9102 0.5244 0.070 Uiso 1 1 calc R U
C2 C 0.3900(2) 0.7848(2) 0.64997(13) 0.0621(5) Uani 1 1 d . .
H2 H 0.4307 0.8692 0.6898 0.075 Uiso 1 1 calc R U
C4 C 0.29763(17) 0.5060(2) 0.63223(10) 0.0495(4) Uani 1 1 d . .
H4 H 0.2759 0.4057 0.6594 0.059 Uiso 1 1 calc R U
N1 N 0.21085(13) 0.42169(13) 0.45823(7) 0.0385(3) Uani 1 1 d . .
C7 C 0.20619(17) 0.50197(19) 0.36771(9) 0.0447(4) Uani 1 1 d . .
O1 O 0.16302(15) 0.44189(14) 0.29027(7) 0.0632(4) Uani 1 1 d . .
C8 C 0.16155(18) 0.26027(17) 0.47398(10) 0.0459(4) Uani 1 1 d . .
O2 O 0.16490(19) 0.20958(16) 0.55594(8) 0.0761(4) Uani 1 1 d . .
C9 C 0.1062(2) 0.15717(19) 0.38969(11) 0.0573(4) Uani 1 1 d . .
H9A H 0.0686 0.0535 0.4120 0.086 Uiso 1 1 calc R U
H9B H 0.2060 0.1437 0.3496 0.086 Uiso 1 1 calc R U
H9C H 0.0082 0.2076 0.3529 0.086 Uiso 1 1 calc R U
C10 C 0.2614(2) 0.67439(19) 0.38573(11) 0.0535(4) Uani 1 1 d . .
H10A H 0.3668 0.7013 0.3512 0.064 Uiso 1 1 calc R U
H10B H 0.1646 0.7479 0.3658 0.064 Uiso 1 1 calc R U

loop_
_atom_site_aniso_label
_atom_site_aniso_U_11
_atom_site_aniso_U_22
_atom_site_aniso_U_33
_atom_site_aniso_U_23
_atom_site_aniso_U_13
_atom_site_aniso_U_12
C6 0.0363(7) 0.0425(8) 0.0362(8) -0.0019(5) 0.0026(5) 0.0045(5)
C5 0.0422(7) 0.0418(8) 0.0486(8) 0.0012(6) 0.0075(6) 0.0030(5)
C3 0.0579(9) 0.0765(12) 0.0432(8) -0.0151(8) -0.0054(7) 0.0037(8)
C1 0.0535(8) 0.0459(9) 0.0761(12) -0.0074(8) 0.0098(7) -0.0039(7)
C2 0.0521(9) 0.0677(11) 0.0658(11) -0.0250(9) -0.0027(7) -0.0043(8)
C4 0.0549(8) 0.0557(10) 0.0376(8) -0.0004(6) 0.0003(6) 0.0025(6)
N1 0.0461(6) 0.0380(7) 0.0315(6) 0.0010(4) 0.0026(4) 0.0030(4)
C7 0.0509(8) 0.0490(9) 0.0346(8) 0.0048(6) 0.0055(6) 0.0091(6)
O1 0.0891(8) 0.0672(8) 0.0327(6) 0.0001(5) -0.0011(5) 0.0047(6)
C8 0.0521(8) 0.0432(9) 0.0426(8) 0.0026(6) 0.0064(6) 0.0006(6)
O2 0.1270(10) 0.0544(8) 0.0469(7) 0.0107(5) 0.0049(6) -0.0193(7)
C9 0.0654(9) 0.0495(9) 0.0573(10) -0.0082(7) 0.0066(7) -0.0067(7)
C10 0.0671(9) 0.0465(9) 0.0478(9) 0.0105(6) 0.0116(7) 0.0044(7)

loop_
_atom_type_symbol
_atom_type_description
_atom_type_scat_dispersion_real
_atom_type_scat_dispersion_imag
_atom_type_scat_source
C C 0.0033 0.0016 'International Tables Vol C Tables 4.2.6.8 and 6.1.1.4'
H H 0.0000 0.0000 'International Tables Vol C Tables 4.2.6.8 and 6.1.1.4'
N N 0.0061 0.0033 'International Tables Vol C Tables 4.2.6.8 and 6.1.1.4'
O O 0.0106 0.0060 'International Tables Vol C Tables 4.2.6.8 and 6.1.1.4'

loop_
_geom_angle_atom_site_label_1
_geom_angle_atom_site_label_2
_geom_angle_atom_site_label_3
_geom_angle
C5 C6 C4 121.33(13)
C5 C6 N1 109.26(11)
C4 C6 N1 129.41(13)
C1 C5 C6 120.14(14)
C1 C5 C10 130.37(14)
C6 C5 C10 109.49(12)
C2 C3 C4 122.05(15)
C5 C1 C2 119.17(16)
C3 C2 C1 120.03(15)
C6 C4 C3 117.28(15)
C8 N1 C7 126.17(11)
C8 N1 C6 124.43(10)
C7 N1 C6 109.39(11)
O1 C7 N1 125.66(14)
O1 C7 C10 126.45(13)
N1 C7 C10 107.88(11)
O2 C8 N1 119.00(12)
O2 C8 C9 121.84(14)
N1 C8 C9 119.16(12)
C5 C10 C7 103.96(11)

loop_
_geom_bond_atom_site_label_1
_geom_bond_atom_site_label_2
_geom_bond_distance
C6 C5 1.3861(19)
C6 C4 1.3882(18)
C6 N1 1.4360(16)
C5 C1 1.384(2)
C5 C10 1.499(2)
C3 C2 1.372(3)
C3 C4 1.391(2)
C1 C2 1.386(2)
N1 C8 1.4064(18)
N1 C7 1.4173(17)
C7 O1 1.2076(16)
C7 C10 1.502(2)
C8 O2 1.2089(16)
C8 C9 1.4840(19)
